data_7703698
loop_
_publ_author_name
'Murphy, Maia C.'
'Trofimova, Alina'
'LaFortune, James H. W.'
'Vogels, Christopher M.'
'Geier, Stephen J.'
'Binder, Justin F.'
'Macdonald, Charles L. B.'
'Stephan, Douglas W.'
'Westcott, Stephen A.'

_publ_section_title
;
 The phosphinoboration of acyl chlorides.
;
_journal_issue 16
_journal_name_full 'Dalton transactions (Cambridge, England : 2003)'
_journal_page_first 5092
_journal_page_last 5099
_journal_paper_doi 10.1039/d0dt00579g
_journal_volume 49
_journal_year 2020
_chemical_formula_sum 'C25 H27 O P'
_chemical_formula_weight 374.43
_space_group_crystal_system triclinic
_space_group_IT_number 2
_space_group_name_Hall '-P 1'
_space_group_name_H-M_alt 'P -1'
_atom_sites_solution_hydrogens geom
_audit_creation_method SHELXL-2014/7
_audit_update_record
;
2020-02-15 deposited with the CCDC.	2020-03-06 downloaded from the CCDC.
;
_cell_angle_alpha 99.213(7)
_cell_angle_beta 105.491(8)
_cell_angle_gamma 107.793(7)
_cell_formula_units_Z 2
_cell_length_a 8.317(3)
_cell_length_b 11.854(4)
_cell_length_c 11.878(3)
_cell_measurement_reflns_used 3740
_cell_measurement_temperature 150(2)
_cell_measurement_theta_max 28.43
_cell_measurement_theta_min 2.68
_cell_volume 1036.6(6)
_computing_cell_refinement 'Bruker SAINT'
_computing_data_collection 'Bruker APEX2'
_computing_data_reduction 'Bruker SAINT'
_computing_molecular_graphics 'Bruker SHELXTL'
_computing_publication_material 'Bruker SHELXTL'
_computing_structure_refinement 'SHELXL-2014/7 (Sheldrick, 2014)'
_computing_structure_solution 'SHELXS-97 (Sheldrick 2008)'
_diffrn_ambient_temperature 150(2)
_diffrn_measured_fraction_theta_full 0.998
_diffrn_measured_fraction_theta_max 0.998
_diffrn_measurement_device_type 'Bruker APEX-II CCD'
_diffrn_measurement_method '\f and \w scans'
_diffrn_radiation_type MoK\a
_diffrn_radiation_wavelength 0.71073
_diffrn_reflns_av_R_equivalents 0.0738
_diffrn_reflns_av_unetI/netI 0.0717
_diffrn_reflns_Laue_measured_fraction_full 0.998
_diffrn_reflns_Laue_measured_fraction_max 0.998
_diffrn_reflns_limit_h_max 11
_diffrn_reflns_limit_h_min -11
_diffrn_reflns_limit_k_max 15
_diffrn_reflns_limit_k_min -15
_diffrn_reflns_limit_l_max 15
_diffrn_reflns_limit_l_min -15
_diffrn_reflns_number 28397
_diffrn_reflns_point_group_measured_fraction_full 0.998
_diffrn_reflns_point_group_measured_fraction_max 0.998
_diffrn_reflns_theta_full 25.242
_diffrn_reflns_theta_max 28.306
_diffrn_reflns_theta_min 2.734
_exptl_absorpt_coefficient_mu 0.144
_exptl_absorpt_correction_type none
_exptl_crystal_colour yellow
_exptl_crystal_density_diffrn 1.200
_exptl_crystal_description block
_exptl_crystal_F_000 400
_exptl_crystal_size_max 0.070
_exptl_crystal_size_mid 0.060
_exptl_crystal_size_min 0.050
_refine_diff_density_max 0.290
_refine_diff_density_min -0.298
_refine_diff_density_rms 0.053
_refine_ls_extinction_method none
_refine_ls_goodness_of_fit_ref 1.013
_refine_ls_hydrogen_treatment constr
_refine_ls_matrix_type full
_refine_ls_number_parameters 250
_refine_ls_number_reflns 5148
_refine_ls_number_restraints 0
_refine_ls_restrained_S_all 1.013
_refine_ls_R_factor_all 0.0939
_refine_ls_R_factor_gt 0.0491
_refine_ls_shift/su_max 0.000
_refine_ls_shift/su_mean 0.000
_refine_ls_structure_factor_coef Fsqd
_refine_ls_weighting_details 'w=1/[\s^2^(Fo^2^)+(0.0371P)^2^+0.3604P] where P=(Fo^2^+2Fc^2^)/3'
_refine_ls_weighting_scheme calc
_refine_ls_wR_factor_gt 0.0931
_refine_ls_wR_factor_ref 0.1077
_reflns_Friedel_coverage 0.000
_reflns_number_gt 3407
_reflns_number_total 5148
_reflns_threshold_expression 'I > 2\s(I)'
_cod_data_source_file d0dt00579g2.cif
_cod_data_source_block jl_a_CCDC1
_cod_depositor_comments 'Adding full bibliography for 7703695--7703698.cif.'
_cod_original_cell_volume 1036.7(5)
_cod_database_code 7703698
_shelx_shelxl_version_number 2014/7
_shelx_space_group_comment
;
The symmetry employed for this shelxl refinement is uniquely defined
by the following loop, which should always be used as a source of
symmetry information in preference to the above space-group names.
They are only intended as comments.
;
_shelx_estimated_absorpt_t_min 0.990
_shelx_estimated_absorpt_t_max 0.993

loop_
_space_group_symop_operation_xyz
'x, y, z'
'-x, -y, -z'

loop_
_atom_site_label
_atom_site_type_symbol
_atom_site_fract_x
_atom_site_fract_y
_atom_site_fract_z
_atom_site_U_iso_or_equiv
_atom_site_adp_type
_atom_site_occupancy
_atom_site_site_symmetry_order
_atom_site_calc_flag
_atom_site_refinement_flags_posn
_atom_site_refinement_flags_adp
_atom_site_refinement_flags_occupancy
_atom_site_disorder_assembly
_atom_site_disorder_group
P1 P 0.45489(6) 0.69694(5) 0.26364(4) 0.01984(13) Uani 1 1 d . . . . .
O1 O 0.71943(19) 0.91713(13) 0.35513(12) 0.0323(3) Uani 1 1 d . . . . .
C1 C 0.7094(2) 0.81000(17) 0.50688(15) 0.0209(4) Uani 1 1 d . . . . .
C2 C 0.8608(2) 0.90356(18) 0.59205(16) 0.0258(4) Uani 1 1 d . . . . .
H2A H 0.9131 0.9777 0.5723 0.031 Uiso 1 1 calc R U . . .
C3 C 0.9350(3) 0.8888(2) 0.70511(18) 0.0327(5) Uani 1 1 d . . . . .
H3A H 1.0386 0.9524 0.7628 0.039 Uiso 1 1 calc R U . . .
C4 C 0.8582(3) 0.7810(2) 0.73416(18) 0.0348(5) Uani 1 1 d . . . . .
H4A H 0.9093 0.7709 0.8118 0.042 Uiso 1 1 calc R U . . .
C5 C 0.7074(3) 0.6881(2) 0.65056(17) 0.0315(5) Uani 1 1 d . . . . .
H5A H 0.6550 0.6144 0.6709 0.038 Uiso 1 1 calc R U . . .
C6 C 0.6327(3) 0.70239(19) 0.53755(16) 0.0253(4) Uani 1 1 d . . . . .
H6A H 0.5287 0.6386 0.4805 0.030 Uiso 1 1 calc R U . . .
C7 C 0.6382(2) 0.82818(17) 0.38379(16) 0.0219(4) Uani 1 1 d . . . . .
C8 C 0.2431(2) 0.65057(16) 0.29425(15) 0.0187(4) Uani 1 1 d . . . . .
C9 C 0.2009(2) 0.71281(17) 0.38762(15) 0.0206(4) Uani 1 1 d . . . . .
C10 C 0.0387(3) 0.65512(19) 0.40462(17) 0.0256(4) Uani 1 1 d . . . . .
H10A H 0.0114 0.6958 0.4686 0.031 Uiso 1 1 calc R U . . .
C11 C -0.0840(3) 0.54124(18) 0.33232(18) 0.0263(4) Uani 1 1 d . . . . .
C12 C -0.0435(3) 0.48421(18) 0.23757(17) 0.0255(4) Uani 1 1 d . . . . .
H12A H -0.1283 0.4078 0.1847 0.031 Uiso 1 1 calc R U . . .
C13 C 0.1177(2) 0.53595(17) 0.21809(15) 0.0199(4) Uani 1 1 d . . . . .
C14 C 0.3193(3) 0.83849(18) 0.47003(17) 0.0277(4) Uani 1 1 d . . . . .
H14A H 0.2455 0.8788 0.4988 0.042 Uiso 1 1 calc R U . . .
H14B H 0.3828 0.8878 0.4255 0.042 Uiso 1 1 calc R U . . .
H14C H 0.4065 0.8307 0.5394 0.042 Uiso 1 1 calc R U . . .
C15 C -0.2575(3) 0.4815(2) 0.3537(2) 0.0391(5) Uani 1 1 d . . . . .
H15A H -0.2332 0.4865 0.4402 0.059 Uiso 1 1 calc R U . . .
H15B H -0.3127 0.3952 0.3072 0.059 Uiso 1 1 calc R U . . .
H15C H -0.3393 0.5241 0.3278 0.059 Uiso 1 1 calc R U . . .
C16 C 0.1528(3) 0.46727(17) 0.11405(16) 0.0244(4) Uani 1 1 d . . . . .
H16A H 0.0513 0.3895 0.0729 0.037 Uiso 1 1 calc R U . . .
H16B H 0.2623 0.4506 0.1452 0.037 Uiso 1 1 calc R U . . .
H16C H 0.1673 0.5173 0.0566 0.037 Uiso 1 1 calc R U . . .
C17 C 0.4316(2) 0.75793(17) 0.12998(15) 0.0203(4) Uani 1 1 d . . . . .
C18 C 0.5447(3) 0.73907(19) 0.06483(16) 0.0259(4) Uani 1 1 d . . . . .
C19 C 0.5340(3) 0.77683(19) -0.04143(17) 0.0291(5) Uani 1 1 d . . . . .
H19A H 0.6109 0.7643 -0.0845 0.035 Uiso 1 1 calc R U . . .
C20 C 0.4149(3) 0.83192(18) -0.08605(16) 0.0274(5) Uani 1 1 d . . . . .
C21 C 0.3083(3) 0.85236(17) -0.01908(16) 0.0254(4) Uani 1 1 d . . . . .
H21A H 0.2281 0.8920 -0.0475 0.031 Uiso 1 1 calc R U . . .
C22 C 0.3135(2) 0.81737(17) 0.08811(16) 0.0223(4) Uani 1 1 d . . . . .
C23 C 0.6806(3) 0.6807(2) 0.10771(19) 0.0405(6) Uani 1 1 d . . . . .
H23A H 0.7471 0.6776 0.0512 0.061 Uiso 1 1 calc R U . . .
H23B H 0.6183 0.5972 0.1111 0.061 Uiso 1 1 calc R U . . .
H23C H 0.7643 0.7297 0.1885 0.061 Uiso 1 1 calc R U . . .
C24 C 0.3993(3) 0.8673(2) -0.20416(17) 0.0369(5) Uani 1 1 d . . . . .
H24A H 0.3970 0.9504 -0.1938 0.055 Uiso 1 1 calc R U . . .
H24B H 0.2885 0.8093 -0.2670 0.055 Uiso 1 1 calc R U . . .
H24C H 0.5024 0.8651 -0.2283 0.055 Uiso 1 1 calc R U . . .
C25 C 0.1969(3) 0.8498(2) 0.15532(19) 0.0327(5) Uani 1 1 d . . . . .
H25A H 0.1309 0.8944 0.1119 0.049 Uiso 1 1 calc R U . . .
H25B H 0.2721 0.9016 0.2370 0.049 Uiso 1 1 calc R U . . .
H25C H 0.1117 0.7744 0.1608 0.049 Uiso 1 1 calc R U . . .

loop_
_atom_site_aniso_label
_atom_site_aniso_U_11
_atom_site_aniso_U_22
_atom_site_aniso_U_33
_atom_site_aniso_U_23
_atom_site_aniso_U_13
_atom_site_aniso_U_12
P1 0.0184(2) 0.0251(3) 0.0166(2) 0.0069(2) 0.00646(19) 0.0077(2)
O1 0.0331(8) 0.0300(8) 0.0262(7) 0.0125(6) 0.0068(6) 0.0014(7)
C1 0.0183(9) 0.0278(11) 0.0177(9) 0.0064(8) 0.0064(8) 0.0095(8)
C2 0.0224(10) 0.0282(11) 0.0249(10) 0.0088(9) 0.0074(8) 0.0061(9)
C3 0.0244(11) 0.0383(13) 0.0237(11) 0.0050(9) -0.0008(9) 0.0049(10)
C4 0.0281(12) 0.0488(14) 0.0254(11) 0.0167(10) 0.0040(9) 0.0123(11)
C5 0.0278(11) 0.0382(13) 0.0273(11) 0.0168(10) 0.0076(9) 0.0077(10)
C6 0.0206(10) 0.0318(11) 0.0221(10) 0.0088(8) 0.0058(8) 0.0079(9)
C7 0.0198(10) 0.0268(10) 0.0203(9) 0.0070(8) 0.0079(8) 0.0086(8)
C8 0.0184(9) 0.0226(10) 0.0167(9) 0.0085(8) 0.0059(7) 0.0081(8)
C9 0.0225(10) 0.0246(10) 0.0172(9) 0.0079(8) 0.0063(8) 0.0110(8)
C10 0.0281(11) 0.0326(11) 0.0254(10) 0.0118(9) 0.0138(9) 0.0174(9)
C11 0.0215(10) 0.0315(11) 0.0359(11) 0.0186(9) 0.0141(9) 0.0143(9)
C12 0.0203(10) 0.0229(10) 0.0307(11) 0.0078(9) 0.0066(8) 0.0056(8)
C13 0.0209(10) 0.0233(10) 0.0179(9) 0.0085(8) 0.0054(7) 0.0105(8)
C14 0.0294(11) 0.0299(11) 0.0227(10) 0.0008(8) 0.0095(8) 0.0118(9)
C15 0.0303(12) 0.0401(14) 0.0578(15) 0.0193(12) 0.0255(11) 0.0149(11)
C16 0.0259(10) 0.0245(10) 0.0202(10) 0.0045(8) 0.0062(8) 0.0077(9)
C17 0.0190(9) 0.0224(10) 0.0161(9) 0.0035(8) 0.0050(7) 0.0045(8)
C18 0.0243(10) 0.0348(12) 0.0190(10) 0.0068(9) 0.0078(8) 0.0109(9)
C19 0.0271(11) 0.0395(12) 0.0213(10) 0.0076(9) 0.0132(9) 0.0090(10)
C20 0.0288(11) 0.0246(11) 0.0190(10) 0.0044(8) 0.0050(8) -0.0001(9)
C21 0.0244(10) 0.0253(11) 0.0220(10) 0.0080(8) 0.0023(8) 0.0066(9)
C22 0.0188(9) 0.0228(10) 0.0208(9) 0.0048(8) 0.0045(8) 0.0037(8)
C23 0.0402(13) 0.0687(17) 0.0317(12) 0.0190(12) 0.0221(10) 0.0340(13)
C24 0.0426(13) 0.0401(13) 0.0226(11) 0.0124(10) 0.0094(10) 0.0070(11)
C25 0.0344(12) 0.0444(13) 0.0341(11) 0.0198(10) 0.0167(10) 0.0251(11)

loop_
_atom_type_symbol
_atom_type_description
_atom_type_scat_dispersion_real
_atom_type_scat_dispersion_imag
_atom_type_scat_source
C C 0.0033 0.0016 'International Tables Vol C Tables 4.2.6.8 and 6.1.1.4'
H H 0.0000 0.0000 'International Tables Vol C Tables 4.2.6.8 and 6.1.1.4'
O O 0.0106 0.0060 'International Tables Vol C Tables 4.2.6.8 and 6.1.1.4'
P P 0.1023 0.0942 'International Tables Vol C Tables 4.2.6.8 and 6.1.1.4'

loop_
_geom_angle_atom_site_label_1
_geom_angle_atom_site_label_2
_geom_angle_atom_site_label_3
_geom_angle
_geom_angle_site_symmetry_1
_geom_angle_site_symmetry_3
_geom_angle_publ_flag
C8 P1 C17 110.68(8) . . ?
C8 P1 C7 113.72(8) . . ?
C17 P1 C7 102.35(9) . . ?
C6 C1 C2 119.27(17) . . ?
C6 C1 C7 122.44(17) . . ?
C2 C1 C7 118.27(16) . . ?
C3 C2 C1 120.22(18) . . ?
C3 C2 H2A 119.9 . . ?
C1 C2 H2A 119.9 . . ?
C2 C3 C4 119.92(19) . . ?
C2 C3 H3A 120.0 . . ?
C4 C3 H3A 120.0 . . ?
C5 C4 C3 120.25(19) . . ?
C5 C4 H4A 119.9 . . ?
C3 C4 H4A 119.9 . . ?
C6 C5 C4 120.06(19) . . ?
C6 C5 H5A 120.0 . . ?
C4 C5 H5A 120.0 . . ?
C5 C6 C1 120.28(18) . . ?
C5 C6 H6A 119.9 . . ?
C1 C6 H6A 119.9 . . ?
O1 C7 C1 120.91(17) . . ?
O1 C7 P1 118.94(14) . . ?
C1 C7 P1 118.63(13) . . ?
C13 C8 C9 119.35(16) . . ?
C13 C8 P1 113.36(13) . . ?
C9 C8 P1 127.17(14) . . ?
C10 C9 C8 118.37(17) . . ?
C10 C9 C14 117.46(17) . . ?
C8 C9 C14 124.17(17) . . ?
C11 C10 C9 122.90(18) . . ?
C11 C10 H10A 118.6 . . ?
C9 C10 H10A 118.6 . . ?
C10 C11 C12 117.76(18) . . ?
C10 C11 C15 121.41(19) . . ?
C12 C11 C15 120.82(19) . . ?
C11 C12 C13 121.82(18) . . ?
C11 C12 H12A 119.1 . . ?
C13 C12 H12A 119.1 . . ?
C12 C13 C8 119.70(17) . . ?
C12 C13 C16 118.61(17) . . ?
C8 C13 C16 121.68(16) . . ?
C9 C14 H14A 109.5 . . ?
C9 C14 H14B 109.5 . . ?
H14A C14 H14B 109.5 . . ?
C9 C14 H14C 109.5 . . ?
H14A C14 H14C 109.5 . . ?
H14B C14 H14C 109.5 . . ?
C11 C15 H15A 109.5 . . ?
C11 C15 H15B 109.5 . . ?
H15A C15 H15B 109.5 . . ?
C11 C15 H15C 109.5 . . ?
H15A C15 H15C 109.5 . . ?
H15B C15 H15C 109.5 . . ?
C13 C16 H16A 109.5 . . ?
C13 C16 H16B 109.5 . . ?
H16A C16 H16B 109.5 . . ?
C13 C16 H16C 109.5 . . ?
H16A C16 H16C 109.5 . . ?
H16B C16 H16C 109.5 . . ?
C22 C17 C18 119.34(16) . . ?
C22 C17 P1 126.64(14) . . ?
C18 C17 P1 114.01(14) . . ?
C19 C18 C17 119.38(18) . . ?
C19 C18 C23 118.52(17) . . ?
C17 C18 C23 122.09(16) . . ?
C20 C19 C18 122.13(18) . . ?
C20 C19 H19A 118.9 . . ?
C18 C19 H19A 118.9 . . ?
C19 C20 C21 117.54(17) . . ?
C19 C20 C24 121.46(19) . . ?
C21 C20 C24 121.00(19) . . ?
C20 C21 C22 123.01(18) . . ?
C20 C21 H21A 118.5 . . ?
C22 C21 H21A 118.5 . . ?
C21 C22 C17 118.56(17) . . ?
C21 C22 C25 117.87(17) . . ?
C17 C22 C25 123.53(16) . . ?
C18 C23 H23A 109.5 . . ?
C18 C23 H23B 109.5 . . ?
H23A C23 H23B 109.5 . . ?
C18 C23 H23C 109.5 . . ?
H23A C23 H23C 109.5 . . ?
H23B C23 H23C 109.5 . . ?
C20 C24 H24A 109.5 . . ?
C20 C24 H24B 109.5 . . ?
H24A C24 H24B 109.5 . . ?
C20 C24 H24C 109.5 . . ?
H24A C24 H24C 109.5 . . ?
H24B C24 H24C 109.5 . . ?
C22 C25 H25A 109.5 . . ?
C22 C25 H25B 109.5 . . ?
H25A C25 H25B 109.5 . . ?
C22 C25 H25C 109.5 . . ?
H25A C25 H25C 109.5 . . ?
H25B C25 H25C 109.5 . . ?

loop_
_geom_bond_atom_site_label_1
_geom_bond_atom_site_label_2
_geom_bond_distance
_geom_bond_site_symmetry_2
_geom_bond_publ_flag
P1 C8 1.8306(19) . ?
P1 C17 1.8356(18) . ?
P1 C7 1.860(2) . ?
O1 C7 1.219(2) . ?
C1 C6 1.394(3) . ?
C1 C2 1.395(3) . ?
C1 C7 1.500(2) . ?
C2 C3 1.383(3) . ?
C2 H2A 0.9500 . ?
C3 C4 1.386(3) . ?
C3 H3A 0.9500 . ?
C4 C5 1.383(3) . ?
C4 H4A 0.9500 . ?
C5 C6 1.381(3) . ?
C5 H5A 0.9500 . ?
C6 H6A 0.9500 . ?
C8 C13 1.410(3) . ?
C8 C9 1.415(2) . ?
C9 C10 1.398(3) . ?
C9 C14 1.506(3) . ?
C10 C11 1.386(3) . ?
C10 H10A 0.9500 . ?
C11 C12 1.391(3) . ?
C11 C15 1.509(3) . ?
C12 C13 1.391(3) . ?
C12 H12A 0.9500 . ?
C13 C16 1.513(3) . ?
C14 H14A 0.9800 . ?
C14 H14B 0.9800 . ?
C14 H14C 0.9800 . ?
C15 H15A 0.9800 . ?
C15 H15B 0.9800 . ?
C15 H15C 0.9800 . ?
C16 H16A 0.9800 . ?
C16 H16B 0.9800 . ?
C16 H16C 0.9800 . ?
C17 C22 1.408(3) . ?
C17 C18 1.413(3) . ?
C18 C19 1.395(3) . ?
C18 C23 1.516(3) . ?
C19 C20 1.384(3) . ?
C19 H19A 0.9500 . ?
C20 C21 1.387(3) . ?
C20 C24 1.512(3) . ?
C21 C22 1.395(2) . ?
C21 H21A 0.9500 . ?
C22 C25 1.506(3) . ?
C23 H23A 0.9800 . ?
C23 H23B 0.9800 . ?
C23 H23C 0.9800 . ?
C24 H24A 0.9800 . ?
C24 H24B 0.9800 . ?
C24 H24C 0.9800 . ?
C25 H25A 0.9800 . ?
C25 H25B 0.9800 . ?
C25 H25C 0.9800 . ?
